data_7014808
loop_
_publ_author_name
'Chmel, Nikola Paul'
'Allan, Laura E. N.'
'Becker, Jan M.'
'Clarkson, Guy J.'
'Turner, Scott S.'
'Scott, Peter'

_publ_section_title
;
 TTF salts of optically pure cobalt pyridine amidates; detection of
 soluble assemblies with stoichiometry corresponding to the solid
 state.
;
_journal_issue 8
_journal_name_full 'Dalton transactions (Cambridge, England : 2003)'
_journal_page_first 1722
_journal_page_last 1731
_journal_paper_doi 10.1039/c0dt01184c
_journal_volume 40
_journal_year 2011
_chemical_absolute_configuration rmad
_chemical_formula_sum 'C60 H71 Co K N7 O11'
_chemical_formula_weight 1164.27
_chemical_name_systematic
;
?
;
_space_group_IT_number 4
_symmetry_cell_setting monoclinic
_symmetry_space_group_name_Hall 'P 2yb'
_symmetry_space_group_name_H-M 'P 1 21 1'
_atom_sites_solution_hydrogens geom
_atom_sites_solution_primary direct
_atom_sites_solution_secondary difmap
_audit_creation_method SHELXL-97
_cell_angle_alpha 90.00
_cell_angle_beta 104.304(2)
_cell_angle_gamma 90.00
_cell_formula_units_Z 2
_cell_length_a 9.3421(2)
_cell_length_b 23.3274(5)
_cell_length_c 13.6888(4)
_cell_measurement_reflns_used 15568
_cell_measurement_temperature 95(2)
_cell_measurement_theta_max 29.32
_cell_measurement_theta_min 3.01
_cell_volume 2890.68(12)
_computing_cell_refinement 'CrysAlis RED, Oxford Diffraction Ltd'
_computing_data_collection 'CrysAlis CCD, Oxford Diffraction Ltd'
_computing_data_reduction 'CrysAlis RED, Oxford Diffraction Ltd'
_computing_molecular_graphics 'SHELXTL (Sheldrick, 1997)'
_computing_publication_material 'SHELXTL (Sheldrick, 1997)'
_computing_structure_refinement 'SHELXL-97 (Sheldrick, 1997)'
_computing_structure_solution 'SHELXS-97 (Sheldrick, 1990)'
_diffrn_ambient_temperature 95(2)
_diffrn_detector_area_resol_mean 10.2833
_diffrn_measured_fraction_theta_full 0.996
_diffrn_measured_fraction_theta_max 0.905
_diffrn_measurement_device_type 'Oxford Diffraction Gemini R'
_diffrn_measurement_method '\f & \w scans'
_diffrn_radiation_monochromator graphite
_diffrn_radiation_source 'Enhance (Mo) X-ray Source'
_diffrn_radiation_type MoK\a
_diffrn_radiation_wavelength 0.71073
_diffrn_reflns_av_R_equivalents 0.0459
_diffrn_reflns_av_sigmaI/netI 0.0750
_diffrn_reflns_limit_h_max 11
_diffrn_reflns_limit_h_min -12
_diffrn_reflns_limit_k_max 31
_diffrn_reflns_limit_k_min -31
_diffrn_reflns_limit_l_max 16
_diffrn_reflns_limit_l_min -17
_diffrn_reflns_number 28920
_diffrn_reflns_theta_full 27.00
_diffrn_reflns_theta_max 29.38
_diffrn_reflns_theta_min 3.02
_diffrn_standards_decay_% nil
_exptl_absorpt_coefficient_mu 0.435
_exptl_absorpt_correction_T_max 1.00
_exptl_absorpt_correction_T_min 0.84
_exptl_absorpt_correction_type multi-scan
_exptl_absorpt_process_details 'ABSPACK(CrysAlis, Oxford Diffraction)'
_exptl_crystal_colour green
_exptl_crystal_density_diffrn 1.338
_exptl_crystal_density_method 'not measured'
_exptl_crystal_description block
_exptl_crystal_F_000 1228
_exptl_crystal_size_max 0.40
_exptl_crystal_size_mid 0.18
_exptl_crystal_size_min 0.08
_refine_diff_density_max 0.713
_refine_diff_density_min -0.520
_refine_diff_density_rms 0.063
_refine_ls_abs_structure_details 'Flack H D (1983), Acta Cryst. A39, 876-881, 6290 Friedel pairs'
_refine_ls_abs_structure_Flack 0.012(9)
_refine_ls_extinction_method none
_refine_ls_goodness_of_fit_ref 0.976
_refine_ls_hydrogen_treatment mixed
_refine_ls_matrix_type full
_refine_ls_number_parameters 731
_refine_ls_number_reflns 13656
_refine_ls_number_restraints 37
_refine_ls_restrained_S_all 0.994
_refine_ls_R_factor_all 0.0584
_refine_ls_R_factor_gt 0.0460
_refine_ls_shift/su_max 0.001
_refine_ls_shift/su_mean 0.000
_refine_ls_structure_factor_coef Fsqd
_refine_ls_weighting_details 'calc w=1/[\s^2^(Fo^2^)+(0.0480P)^2^+0.0000P] where P=(Fo^2^+2Fc^2^)/3'
_refine_ls_weighting_scheme calc
_refine_ls_wR_factor_gt 0.0904
_refine_ls_wR_factor_ref 0.0932
_reflns_number_gt 11264
_reflns_number_total 13656
_reflns_threshold_expression >2sigma(I)
_cod_data_source_file C0DT01184C.TXT
_cod_data_source_block nc17
_cod_original_cell_volume 2890.66(12)
_cod_original_sg_symbol_H-M P2(1)
_cod_database_code 7014808

loop_
_symmetry_equiv_pos_as_xyz
'x, y, z'
'-x, y+1/2, -z'

loop_
_atom_site_label
_atom_site_type_symbol
_atom_site_fract_x
_atom_site_fract_y
_atom_site_fract_z
_atom_site_U_iso_or_equiv
_atom_site_adp_type
_atom_site_occupancy
_atom_site_symmetry_multiplicity
_atom_site_calc_flag
_atom_site_refinement_flags
_atom_site_disorder_assembly
_atom_site_disorder_group
Co1 Co 0.60490(3) 0.073356(14) 0.35933(2) 0.01127(8) Uani 1 1 d . . .
K1 K 0.31942(6) -0.10274(3) -0.02900(5) 0.01980(13) Uani 1 1 d . . .
O1 O 0.4628(2) -0.03989(8) 0.12998(14) 0.0204(4) Uani 1 1 d . . .
N1 N 0.6078(2) 0.02850(9) 0.23385(16) 0.0141(5) Uani 1 1 d . . .
C1 C 0.7508(3) 0.12250(13) 0.0946(2) 0.0258(7) Uani 1 1 d . . .
H1A H 0.8160 0.1335 0.1567 0.031 Uiso 1 1 calc R . .
N2 N 0.4348(2) 0.03008(9) 0.35086(16) 0.0127(4) Uani 1 1 d . . .
O2 O 0.37962(19) 0.08515(8) 0.57731(14) 0.0190(4) Uani 1 1 d . . .
C2 C 0.7197(4) 0.16095(14) 0.0153(3) 0.0350(8) Uani 1 1 d . . .
H2A H 0.7623 0.1982 0.0237 0.042 Uiso 1 1 calc R . .
N3 N 0.5539(2) 0.10243(9) 0.48349(16) 0.0121(4) Uani 1 1 d . . .
C3 C 0.6275(4) 0.14576(14) -0.0757(3) 0.0407(9) Uani 1 1 d . . .
H3A H 0.6070 0.1722 -0.1302 0.049 Uiso 1 1 calc R . .
O3 O 0.58762(19) 0.22421(8) 0.21321(14) 0.0185(4) Uani 1 1 d . . .
C4 C 0.5649(4) 0.09170(14) -0.0871(2) 0.0382(9) Uani 1 1 d . . .
H4A H 0.5013 0.0810 -0.1500 0.046 Uiso 1 1 calc R . .
O4 O 0.98299(18) 0.01744(8) 0.54465(14) 0.0173(4) Uani 1 1 d . . .
N4 N 0.5156(2) 0.14033(9) 0.27915(16) 0.0138(5) Uani 1 1 d . . .
C5 C 0.5938(3) 0.05339(13) -0.0085(2) 0.0266(7) Uani 1 1 d . . .
H5A H 0.5490 0.0166 -0.0177 0.032 Uiso 1 1 calc R . .
N5 N 0.7740(2) 0.11758(9) 0.37637(16) 0.0125(4) Uani 1 1 d . . .
O5 O 0.3836(3) -0.20263(9) 0.08793(16) 0.0330(5) Uani 1 1 d U . .
C6 C 0.6881(3) 0.06757(13) 0.0851(2) 0.0201(6) Uani 1 1 d . . .
N6 N 0.7447(2) 0.01925(9) 0.44167(16) 0.0123(4) Uani 1 1 d . . .
O6 O 0.5866(2) -0.15712(9) -0.02427(16) 0.0272(5) Uani 1 1 d . . .
C7 C 0.7166(3) 0.02473(11) 0.1705(2) 0.0165(6) Uani 1 1 d . . .
H7A H 0.7024 -0.0140 0.1381 0.020 Uiso 1 1 calc R . .
O7 O 0.4567(2) -0.09031(8) -0.19611(15) 0.0232(4) Uani 1 1 d . . .
N7 N 0.0911(4) 0.21822(17) 0.7903(3) 0.0749(12) Uani 1 1 d . . .
C8 C 0.8764(3) 0.02637(13) 0.2334(2) 0.0220(6) Uani 1 1 d . . .
H8A H 0.8878 0.0000 0.2906 0.033 Uiso 1 1 calc R . .
H8B H 0.9011 0.0654 0.2584 0.033 Uiso 1 1 calc R . .
H8C H 0.9426 0.0147 0.1915 0.033 Uiso 1 1 calc R . .
O8 O 0.2091(2) -0.02293(9) -0.19270(15) 0.0280(5) Uani 1 1 d . . .
C9 C 0.4930(3) -0.00716(11) 0.2047(2) 0.0153(6) Uani 1 1 d . . .
O9 O 0.0205(2) -0.06235(11) -0.06705(16) 0.0355(5) Uani 1 1 d U . .
C10 C 0.3943(3) -0.00741(10) 0.27541(19) 0.0130(5) Uani 1 1 d . . .
O10 O 0.1379(2) -0.13471(10) 0.09388(16) 0.0326(4) Uani 1 1 d U . .
C11 C 0.2768(3) -0.04403(11) 0.2725(2) 0.0162(6) Uani 1 1 d . . .
H11A H 0.2471 -0.0711 0.2196 0.019 Uiso 1 1 calc R . .
C12 C 0.2030(3) -0.04009(11) 0.3493(2) 0.0181(6) Uani 1 1 d . . .
H12A H 0.1227 -0.0651 0.3491 0.022 Uiso 1 1 calc R . .
C13 C 0.2458(3) -0.00008(11) 0.4260(2) 0.0171(6) Uani 1 1 d . . .
H13A H 0.1947 0.0033 0.4777 0.021 Uiso 1 1 calc R . .
C14 C 0.3659(3) 0.03489(11) 0.4247(2) 0.0140(5) Uani 1 1 d . . .
C15 C 0.4341(3) 0.07787(13) 0.50379(19) 0.0152(5) Uani 1 1 d . . .
C16 C 0.6471(3) 0.14088(11) 0.5590(2) 0.0154(5) Uani 1 1 d . . .
H16A H 0.7413 0.1452 0.5374 0.019 Uiso 1 1 calc R . .
C17 C 0.6925(3) 0.11513(12) 0.6654(2) 0.0220(6) Uani 1 1 d . . .
H17A H 0.7377 0.0775 0.6626 0.033 Uiso 1 1 calc R . .
H17B H 0.6050 0.1109 0.6922 0.033 Uiso 1 1 calc R . .
H17C H 0.7638 0.1406 0.7095 0.033 Uiso 1 1 calc R . .
C18 C 0.5868(3) 0.20153(11) 0.5603(2) 0.0160(6) Uani 1 1 d . . .
C19 C 0.4537(3) 0.21357(13) 0.5845(2) 0.0236(6) Uani 1 1 d . . .
H19A H 0.3947 0.1830 0.5987 0.028 Uiso 1 1 calc R . .
C20 C 0.4062(3) 0.26953(13) 0.5882(2) 0.0275(7) Uani 1 1 d . . .
H20A H 0.3154 0.2770 0.6054 0.033 Uiso 1 1 calc R . .
C21 C 0.4897(3) 0.31463(13) 0.5673(2) 0.0249(7) Uani 1 1 d . . .
H21A H 0.4567 0.3530 0.5698 0.030 Uiso 1 1 calc R . .
C22 C 0.6216(3) 0.30338(12) 0.5425(2) 0.0245(7) Uani 1 1 d . . .
H22A H 0.6799 0.3341 0.5279 0.029 Uiso 1 1 calc R . .
C23 C 0.6689(3) 0.24717(12) 0.5390(2) 0.0200(6) Uani 1 1 d . . .
H23A H 0.7595 0.2399 0.5217 0.024 Uiso 1 1 calc R . .
C24 C 0.1417(3) 0.21068(12) 0.1640(2) 0.0193(6) Uani 1 1 d . . .
H24A H 0.1041 0.1852 0.1097 0.023 Uiso 1 1 calc R . .
C25 C 0.0609(3) 0.25880(13) 0.1759(2) 0.0215(6) Uani 1 1 d . . .
H25A H -0.0317 0.2659 0.1299 0.026 Uiso 1 1 calc R . .
C26 C 0.1134(3) 0.29648(12) 0.2539(2) 0.0199(6) Uani 1 1 d . . .
H26A H 0.0583 0.3297 0.2616 0.024 Uiso 1 1 calc R . .
C27 C 0.2486(3) 0.28527(12) 0.3213(2) 0.0197(6) Uani 1 1 d . . .
H27A H 0.2863 0.3110 0.3754 0.024 Uiso 1 1 calc R . .
C28 C 0.3285(3) 0.23670(11) 0.3096(2) 0.0167(6) Uani 1 1 d . . .
H28A H 0.4197 0.2292 0.3569 0.020 Uiso 1 1 calc R . .
C29 C 0.2783(3) 0.19915(11) 0.2312(2) 0.0147(6) Uani 1 1 d . . .
C30 C 0.3610(3) 0.14379(12) 0.2175(2) 0.0186(6) Uani 1 1 d . . .
H30A H 0.3068 0.1119 0.2416 0.022 Uiso 1 1 calc R . .
C31 C 0.3541(3) 0.13035(13) 0.1067(2) 0.0268(7) Uani 1 1 d . . .
H31A H 0.3994 0.0929 0.1020 0.040 Uiso 1 1 calc R . .
H31B H 0.4078 0.1599 0.0793 0.040 Uiso 1 1 calc R . .
H31C H 0.2508 0.1297 0.0679 0.040 Uiso 1 1 calc R . .
C32 C 0.6107(3) 0.18054(11) 0.2675(2) 0.0144(5) Uani 1 1 d . . .
C33 C 0.7630(3) 0.16891(11) 0.3325(2) 0.0141(5) Uani 1 1 d . . .
C34 C 0.8861(3) 0.20419(11) 0.3489(2) 0.0166(6) Uani 1 1 d . . .
H34A H 0.8808 0.2409 0.3180 0.020 Uiso 1 1 calc R . .
C35 C 1.0181(3) 0.18453(12) 0.4120(2) 0.0187(6) Uani 1 1 d . . .
H35A H 1.1040 0.2078 0.4232 0.022 Uiso 1 1 calc R . .
C36 C 1.0251(3) 0.13148(12) 0.4583(2) 0.0183(6) Uani 1 1 d . . .
H36A H 1.1146 0.1182 0.5017 0.022 Uiso 1 1 calc R . .
C37 C 0.8981(3) 0.09821(11) 0.43956(19) 0.0137(5) Uani 1 1 d . . .
C38 C 0.8794(3) 0.04016(11) 0.4810(2) 0.0148(5) Uani 1 1 d . . .
C39 C 0.7085(3) -0.03917(11) 0.4685(2) 0.0154(6) Uani 1 1 d . . .
H39A H 0.6081 -0.0475 0.4247 0.018 Uiso 1 1 calc R . .
C40 C 0.6923(3) -0.04206(12) 0.5764(2) 0.0201(6) Uani 1 1 d . . .
H40A H 0.6186 -0.0140 0.5854 0.030 Uiso 1 1 calc R . .
H40B H 0.7875 -0.0335 0.6232 0.030 Uiso 1 1 calc R . .
H40C H 0.6604 -0.0806 0.5900 0.030 Uiso 1 1 calc R . .
C41 C 0.8106(3) -0.08520(11) 0.4427(2) 0.0147(5) Uani 1 1 d . . .
C42 C 0.9236(3) -0.11075(12) 0.5153(2) 0.0189(6) Uani 1 1 d . . .
H42A H 0.9441 -0.0977 0.5831 0.023 Uiso 1 1 calc R . .
C43 C 1.0063(3) -0.15500(12) 0.4900(2) 0.0247(7) Uani 1 1 d . . .
H43A H 1.0825 -0.1722 0.5405 0.030 Uiso 1 1 calc R . .
C44 C 0.9791(3) -0.17427(12) 0.3921(2) 0.0217(6) Uani 1 1 d . . .
H44A H 1.0365 -0.2045 0.3749 0.026 Uiso 1 1 calc R . .
C45 C 0.8674(3) -0.14934(11) 0.3191(2) 0.0196(6) Uani 1 1 d . . .
H45A H 0.8474 -0.1626 0.2515 0.024 Uiso 1 1 calc R . .
C46 C 0.7843(3) -0.10487(11) 0.3445(2) 0.0172(6) Uani 1 1 d . . .
H46A H 0.7084 -0.0877 0.2937 0.021 Uiso 1 1 calc R . .
C47 C 0.1607(4) -0.18975(15) 0.1391(3) 0.0353(5) Uani 1 1 d U . .
H47A H 0.1140 -0.2194 0.0896 0.042 Uiso 1 1 calc R . .
H47B H 0.1151 -0.1916 0.1971 0.042 Uiso 1 1 calc R . .
C48 C 0.3213(4) -0.20047(15) 0.1735(2) 0.0351(5) Uani 1 1 d U . .
H48A H 0.3688 -0.1695 0.2197 0.042 Uiso 1 1 calc R . .
H48B H 0.3391 -0.2372 0.2107 0.042 Uiso 1 1 calc R . .
C49 C 0.5404(4) -0.20746(15) 0.1172(3) 0.0365(8) Uani 1 1 d . . .
H49A H 0.5691 -0.2419 0.1598 0.044 Uiso 1 1 calc R . .
H49B H 0.5834 -0.1734 0.1569 0.044 Uiso 1 1 calc R . .
C50 C 0.5980(4) -0.21202(14) 0.0239(3) 0.0351(8) Uani 1 1 d . . .
H50A H 0.7024 -0.2246 0.0424 0.042 Uiso 1 1 calc R . .
H50B H 0.5397 -0.2407 -0.0228 0.042 Uiso 1 1 calc R . .
C51 C 0.6321(3) -0.15984(14) -0.1160(2) 0.0282(7) Uani 1 1 d . . .
H51A H 0.5729 -0.1890 -0.1611 0.034 Uiso 1 1 calc R . .
H51B H 0.7373 -0.1711 -0.1019 0.034 Uiso 1 1 calc R . .
C52 C 0.6112(3) -0.10256(14) -0.1660(2) 0.0264(7) Uani 1 1 d . . .
H52A H 0.6626 -0.0728 -0.1187 0.032 Uiso 1 1 calc R . .
H52B H 0.6532 -0.1027 -0.2256 0.032 Uiso 1 1 calc R . .
C53 C 0.4218(4) -0.03959(14) -0.2543(3) 0.0310(7) Uani 1 1 d . . .
H53A H 0.4590 -0.0426 -0.3159 0.037 Uiso 1 1 calc R . .
H53B H 0.4700 -0.0062 -0.2148 0.037 Uiso 1 1 calc R . .
C54 C 0.2597(4) -0.03144(14) -0.2824(2) 0.0303(7) Uani 1 1 d . . .
H54A H 0.2340 0.0023 -0.3273 0.036 Uiso 1 1 calc R . .
H54B H 0.2112 -0.0656 -0.3192 0.036 Uiso 1 1 calc R . .
C55 C 0.0509(3) -0.01997(16) -0.2159(3) 0.0359(8) Uani 1 1 d . . .
H55A H 0.0080 -0.0561 -0.2485 0.043 Uiso 1 1 calc R . .
H55B H 0.0156 0.0120 -0.2633 0.043 Uiso 1 1 calc R . .
C56 C 0.0033(4) -0.01082(16) -0.1218(3) 0.0405(9) Uani 1 1 d . . .
H56A H 0.0637 0.0197 -0.0812 0.049 Uiso 1 1 calc R . .
H56B H -0.1015 0.0013 -0.1379 0.049 Uiso 1 1 calc R . .
C57 C -0.0184(4) -0.05753(16) 0.0253(3) 0.0365(5) Uani 1 1 d U . .
H57A H -0.1195 -0.0417 0.0143 0.044 Uiso 1 1 calc R . .
H57B H 0.0507 -0.0313 0.0708 0.044 Uiso 1 1 calc R . .
C58 C -0.0120(3) -0.11519(16) 0.0714(3) 0.0365(5) Uani 1 1 d U . .
H58A H -0.0470 -0.1134 0.1340 0.044 Uiso 1 1 calc R . .
H58B H -0.0763 -0.1420 0.0241 0.044 Uiso 1 1 calc R . .
C59 C 0.1283(4) 0.17503(17) 0.7674(3) 0.0435(9) Uani 1 1 d . . .
C60 C 0.1773(5) 0.12043(17) 0.7372(3) 0.0498(10) Uani 1 1 d . . .
H60A H 0.1935 0.0936 0.7939 0.075 Uiso 1 1 calc R . .
H60B H 0.2698 0.1258 0.7167 0.075 Uiso 1 1 calc R . .
H60C H 0.1017 0.1050 0.6805 0.075 Uiso 1 1 calc R . .
O11 O 0.2483(2) -0.17871(10) -0.20020(19) 0.0296(5) Uani 1 1 d . . .
H01A H 0.286(4) -0.2102(17) -0.196(3) 0.044 Uiso 1 1 d . . .
H01B H 0.305(4) -0.1555(17) -0.218(3) 0.044 Uiso 1 1 d . . .

loop_
_atom_site_aniso_label
_atom_site_aniso_U_11
_atom_site_aniso_U_22
_atom_site_aniso_U_33
_atom_site_aniso_U_23
_atom_site_aniso_U_13
_atom_site_aniso_U_12
Co1 0.00975(15) 0.01081(16) 0.01449(17) -0.00055(15) 0.00535(12) -0.00053(15)
K1 0.0180(3) 0.0228(3) 0.0203(3) -0.0046(3) 0.0078(2) -0.0022(2)
O1 0.0222(10) 0.0223(10) 0.0170(11) -0.0077(8) 0.0054(8) -0.0023(8)
N1 0.0151(10) 0.0146(11) 0.0138(12) 0.0014(9) 0.0060(8) 0.0014(9)
C1 0.0351(17) 0.0241(16) 0.0204(16) -0.0023(13) 0.0112(13) -0.0039(13)
N2 0.0116(10) 0.0111(10) 0.0164(12) 0.0029(9) 0.0053(9) 0.0004(8)
O2 0.0184(9) 0.0220(11) 0.0204(10) -0.0037(8) 0.0120(7) -0.0014(8)
C2 0.056(2) 0.0227(17) 0.030(2) -0.0039(14) 0.0177(16) -0.0088(15)
N3 0.0124(10) 0.0137(11) 0.0114(11) -0.0036(9) 0.0054(8) -0.0007(9)
C3 0.073(3) 0.0264(18) 0.0259(19) 0.0062(14) 0.0186(17) 0.0019(17)
O3 0.0184(9) 0.0170(10) 0.0208(11) 0.0058(8) 0.0059(8) 0.0025(8)
C4 0.059(2) 0.038(2) 0.0151(17) 0.0002(13) 0.0058(15) -0.0028(16)
O4 0.0129(9) 0.0194(10) 0.0197(10) 0.0030(8) 0.0045(7) 0.0013(7)
N4 0.0133(10) 0.0121(11) 0.0161(12) 0.0018(9) 0.0037(9) 0.0015(9)
C5 0.0398(18) 0.0203(14) 0.0211(17) -0.0013(12) 0.0099(13) -0.0046(13)
N5 0.0114(10) 0.0131(11) 0.0151(12) -0.0029(9) 0.0074(8) -0.0029(8)
O5 0.0448(10) 0.0319(10) 0.0241(10) -0.0028(8) 0.0120(8) -0.0031(9)
C6 0.0231(13) 0.0221(15) 0.0199(14) -0.0025(13) 0.0145(10) 0.0009(13)
N6 0.0114(10) 0.0129(11) 0.0137(12) -0.0006(9) 0.0049(8) 0.0025(8)
O6 0.0277(11) 0.0265(11) 0.0277(13) -0.0054(9) 0.0076(9) 0.0048(9)
C7 0.0158(12) 0.0190(14) 0.0171(15) -0.0032(11) 0.0084(11) -0.0002(11)
O7 0.0179(10) 0.0239(11) 0.0300(12) 0.0006(9) 0.0100(8) -0.0013(8)
N7 0.079(3) 0.045(2) 0.105(3) -0.002(2) 0.029(2) 0.012(2)
C8 0.0190(14) 0.0280(16) 0.0227(16) -0.0021(12) 0.0120(12) 0.0002(12)
O8 0.0266(11) 0.0371(13) 0.0207(12) 0.0012(9) 0.0068(9) 0.0071(9)
C9 0.0163(13) 0.0130(13) 0.0171(15) 0.0019(11) 0.0054(11) 0.0043(11)
O9 0.0248(9) 0.0592(12) 0.0242(10) -0.0054(9) 0.0096(8) 0.0039(9)
C10 0.0126(12) 0.0100(12) 0.0151(14) -0.0010(10) 0.0011(10) 0.0024(10)
O10 0.0284(8) 0.0451(9) 0.0272(9) -0.0044(7) 0.0126(7) -0.0104(7)
C11 0.0156(13) 0.0140(13) 0.0179(15) -0.0034(11) 0.0021(11) 0.0003(10)
C12 0.0129(13) 0.0139(13) 0.0278(17) 0.0017(11) 0.0056(11) -0.0022(10)
C13 0.0120(12) 0.0184(14) 0.0228(16) 0.0047(11) 0.0076(11) 0.0017(10)
C14 0.0112(12) 0.0158(13) 0.0155(14) 0.0024(10) 0.0044(10) 0.0034(10)
C15 0.0171(12) 0.0142(13) 0.0156(13) 0.0004(12) 0.0063(10) 0.0031(12)
C16 0.0111(12) 0.0196(14) 0.0159(14) -0.0054(11) 0.0040(10) -0.0017(10)
C17 0.0240(14) 0.0230(15) 0.0170(15) -0.0033(12) 0.0011(11) -0.0007(12)
C18 0.0135(12) 0.0179(13) 0.0165(15) -0.0050(11) 0.0033(10) -0.0013(10)
C19 0.0188(14) 0.0218(15) 0.0335(18) -0.0075(13) 0.0128(12) -0.0021(12)
C20 0.0200(15) 0.0278(17) 0.0373(19) -0.0072(14) 0.0119(13) 0.0025(13)
C21 0.0235(15) 0.0181(15) 0.0323(18) -0.0038(13) 0.0054(13) 0.0072(12)
C22 0.0273(15) 0.0177(14) 0.0301(18) -0.0010(12) 0.0102(13) -0.0042(12)
C23 0.0180(13) 0.0204(14) 0.0231(16) -0.0027(12) 0.0079(11) 0.0019(11)
C24 0.0164(13) 0.0217(15) 0.0180(15) -0.0015(12) 0.0005(11) 0.0008(11)
C25 0.0103(13) 0.0301(16) 0.0239(16) 0.0058(13) 0.0036(11) 0.0039(11)
C26 0.0170(13) 0.0162(14) 0.0307(17) 0.0051(12) 0.0137(12) 0.0041(11)
C27 0.0191(14) 0.0170(14) 0.0264(16) -0.0035(12) 0.0121(11) -0.0033(11)
C28 0.0145(13) 0.0173(13) 0.0187(15) 0.0037(11) 0.0049(11) -0.0016(11)
C29 0.0116(12) 0.0177(13) 0.0167(15) 0.0027(11) 0.0071(10) -0.0006(10)
C30 0.0162(13) 0.0146(13) 0.0235(16) 0.0005(11) 0.0018(11) -0.0010(11)
C31 0.0260(15) 0.0276(17) 0.0237(17) -0.0038(13) 0.0004(12) 0.0086(13)
C32 0.0154(13) 0.0126(13) 0.0170(15) -0.0013(11) 0.0072(10) 0.0007(10)
C33 0.0168(13) 0.0124(13) 0.0173(15) -0.0004(10) 0.0120(11) 0.0019(10)
C34 0.0182(13) 0.0127(13) 0.0215(15) 0.0003(11) 0.0098(11) -0.0005(10)
C35 0.0131(13) 0.0201(14) 0.0257(16) -0.0021(12) 0.0102(11) -0.0018(11)
C36 0.0134(12) 0.0191(14) 0.0239(16) -0.0003(11) 0.0076(11) 0.0012(11)
C37 0.0135(12) 0.0177(13) 0.0110(14) -0.0027(10) 0.0050(10) -0.0001(10)
C38 0.0148(13) 0.0151(13) 0.0169(15) -0.0039(11) 0.0085(11) 0.0006(10)
C39 0.0132(12) 0.0142(13) 0.0193(15) 0.0000(11) 0.0053(11) -0.0001(10)
C40 0.0218(14) 0.0165(14) 0.0254(16) 0.0051(11) 0.0123(12) 0.0002(11)
C41 0.0136(12) 0.0097(12) 0.0228(15) 0.0040(10) 0.0083(11) -0.0003(10)
C42 0.0163(13) 0.0199(14) 0.0205(15) 0.0011(11) 0.0047(11) 0.0008(11)
C43 0.0184(14) 0.0213(15) 0.0334(19) 0.0076(13) 0.0046(12) 0.0044(12)
C44 0.0205(14) 0.0119(14) 0.0370(19) 0.0028(12) 0.0151(13) 0.0022(11)
C45 0.0199(14) 0.0176(14) 0.0251(16) -0.0009(12) 0.0123(12) -0.0035(11)
C46 0.0144(12) 0.0144(13) 0.0241(15) 0.0053(11) 0.0074(11) 0.0004(11)
C47 0.0409(9) 0.0406(9) 0.0277(9) -0.0039(8) 0.0149(8) -0.0099(9)
C48 0.0461(10) 0.0355(10) 0.0260(10) -0.0027(8) 0.0134(8) -0.0056(9)
C49 0.042(2) 0.0329(19) 0.030(2) 0.0029(15) 0.0004(15) 0.0053(15)
C50 0.0360(18) 0.0286(18) 0.037(2) -0.0027(15) 0.0027(15) 0.0100(14)
C51 0.0153(14) 0.0361(18) 0.033(2) -0.0126(14) 0.0062(13) 0.0017(13)
C52 0.0162(13) 0.0323(17) 0.0339(18) -0.0092(14) 0.0124(12) -0.0076(13)
C53 0.0376(18) 0.0315(18) 0.0303(19) 0.0019(14) 0.0206(14) -0.0025(14)
C54 0.0408(19) 0.0318(18) 0.0188(17) 0.0016(14) 0.0086(14) 0.0046(14)
C55 0.0234(16) 0.049(2) 0.032(2) 0.0027(16) 0.0024(14) 0.0074(15)
C56 0.0248(17) 0.050(2) 0.047(2) -0.0055(19) 0.0101(15) 0.0079(16)
C57 0.0247(9) 0.0604(11) 0.0267(10) -0.0056(9) 0.0109(8) 0.0019(9)
C58 0.0263(8) 0.0569(10) 0.0285(9) -0.0049(9) 0.0113(8) -0.0057(9)
C59 0.043(2) 0.032(2) 0.055(3) 0.0034(18) 0.0133(18) -0.0011(17)
C60 0.056(2) 0.049(2) 0.051(3) 0.0051(19) 0.0236(19) 0.0073(19)
O11 0.0196(11) 0.0206(11) 0.0505(16) -0.0120(11) 0.0122(10) -0.0039(9)

loop_
_atom_type_symbol
_atom_type_description
_atom_type_scat_dispersion_real
_atom_type_scat_dispersion_imag
_atom_type_scat_source
C C 0.0033 0.0016 'International Tables Vol C Tables 4.2.6.8 and 6.1.1.4'
H H 0.0000 0.0000 'International Tables Vol C Tables 4.2.6.8 and 6.1.1.4'
N N 0.0061 0.0033 'International Tables Vol C Tables 4.2.6.8 and 6.1.1.4'
O O 0.0106 0.0060 'International Tables Vol C Tables 4.2.6.8 and 6.1.1.4'
K K 0.2009 0.2494 'International Tables Vol C Tables 4.2.6.8 and 6.1.1.4'
Co Co 0.3494 0.9721 'International Tables Vol C Tables 4.2.6.8 and 6.1.1.4'

loop_
_geom_angle_atom_site_label_1
_geom_angle_atom_site_label_2
_geom_angle_atom_site_label_3
_geom_angle
_geom_angle_site_symmetry_1
_geom_angle_site_symmetry_3
_geom_angle_publ_flag
N5 Co1 N2 176.25(10) . . ?
N5 Co1 N6 81.94(9) . . ?
N2 Co1 N6 97.11(9) . . ?
N5 Co1 N4 81.90(9) . . ?
N2 Co1 N4 99.09(9) . . ?
N6 Co1 N4 163.80(8) . . ?
N5 Co1 N3 94.55(9) . . ?
N2 Co1 N3 81.80(9) . . ?
N6 Co1 N3 89.69(9) . . ?
N4 Co1 N3 92.73(9) . . ?
N5 Co1 N1 101.87(9) . . ?
N2 Co1 N1 81.74(9) . . ?
N6 Co1 N1 90.49(9) . . ?
N4 Co1 N1 91.71(9) . . ?
N3 Co1 N1 163.43(8) . . ?
O1 K1 O10 84.98(6) . . ?
O1 K1 O6 88.01(6) . . ?
O10 K1 O6 122.86(7) . . ?
O1 K1 O5 89.86(6) . . ?
O10 K1 O5 60.44(7) . . ?
O6 K1 O5 62.92(7) . . ?
O1 K1 O9 103.61(6) . . ?
O10 K1 O9 58.96(7) . . ?
O6 K1 O9 168.37(7) . . ?
O5 K1 O9 115.94(7) . . ?
O1 K1 O11 164.07(6) . . ?
O10 K1 O11 105.99(7) . . ?
O6 K1 O11 76.37(6) . . ?
O5 K1 O11 85.82(7) . . ?
O9 K1 O11 92.04(6) . . ?
O1 K1 O8 106.62(6) . . ?
O10 K1 O8 119.22(7) . . ?
O6 K1 O8 117.10(7) . . ?
O5 K1 O8 163.51(7) . . ?
O9 K1 O8 60.32(6) . . ?
O11 K1 O8 78.46(7) . . ?
O1 K1 O7 110.78(6) . . ?
O10 K1 O7 164.23(6) . . ?
O6 K1 O7 59.72(6) . . ?
O5 K1 O7 117.32(6) . . ?
O9 K1 O7 115.09(6) . . ?
O11 K1 O7 58.55(6) . . ?
O8 K1 O7 57.88(6) . . ?
O1 K1 C49 79.16(7) . . ?
O10 K1 C49 80.06(8) . . ?
O6 K1 C49 43.02(7) . . ?
O5 K1 C49 23.00(7) . . ?
O9 K1 C49 138.12(8) . . ?
O11 K1 C49 91.20(8) . . ?
O8 K1 C49 159.89(8) . . ?
O7 K1 C49 102.01(7) . . ?
O1 K1 H01B 151.1(8) . . ?
O10 K1 H01B 122.6(8) . . ?
O6 K1 H01B 70.4(8) . . ?
O5 K1 H01B 96.6(8) . . ?
O9 K1 H01B 98.7(8) . . ?
O11 K1 H01B 16.8(8) . . ?
O8 K1 H01B 69.3(8) . . ?
O7 K1 H01B 41.8(8) . . ?
C49 K1 H01B 96.2(8) . . ?
C9 O1 K1 163.81(17) . . ?
C9 N1 C7 113.6(2) . . ?
C9 N1 Co1 113.49(18) . . ?
C7 N1 Co1 132.81(17) . . ?
C2 C1 C6 121.2(3) . . ?
C2 C1 H1A 119.4 . . ?
C6 C1 H1A 119.4 . . ?
C14 N2 C10 123.0(2) . . ?
C14 N2 Co1 118.22(18) . . ?
C10 N2 Co1 118.55(17) . . ?
C3 C2 C1 120.5(3) . . ?
C3 C2 H2A 119.7 . . ?
C1 C2 H2A 119.7 . . ?
C15 N3 C16 119.3(2) . . ?
C15 N3 Co1 114.66(17) . . ?
C16 N3 Co1 125.35(16) . . ?
C2 C3 C4 119.4(3) . . ?
C2 C3 H3A 120.3 . . ?
C4 C3 H3A 120.3 . . ?
C5 C4 C3 120.6(3) . . ?
C5 C4 H4A 119.7 . . ?
C3 C4 H4A 119.7 . . ?
C32 N4 C30 118.6(2) . . ?
C32 N4 Co1 115.03(16) . . ?
C30 N4 Co1 125.29(17) . . ?
C4 C5 C6 121.3(3) . . ?
C4 C5 H5A 119.3 . . ?
C6 C5 H5A 119.3 . . ?
C33 N5 C37 123.5(2) . . ?
C33 N5 Co1 118.35(17) . . ?
C37 N5 Co1 117.89(17) . . ?
C49 O5 C48 111.7(2) . . ?
C49 O5 K1 106.65(18) . . ?
C48 O5 K1 111.38(18) . . ?
C1 C6 C5 117.0(3) . . ?
C1 C6 C7 122.9(2) . . ?
C5 C6 C7 120.1(3) . . ?
C38 N6 C39 119.4(2) . . ?
C38 N6 Co1 115.16(17) . . ?
C39 N6 Co1 125.30(16) . . ?
C51 O6 C50 111.2(2) . . ?
C51 O6 K1 117.43(16) . . ?
C50 O6 K1 112.46(18) . . ?
N1 C7 C6 113.3(2) . . ?
N1 C7 C8 112.4(2) . . ?
C6 C7 C8 112.4(2) . . ?
N1 C7 H7A 106.0 . . ?
C6 C7 H7A 106.0 . . ?
C8 C7 H7A 106.0 . . ?
C53 O7 C52 113.8(2) . . ?
C53 O7 K1 116.20(16) . . ?
C52 O7 K1 111.37(16) . . ?
C7 C8 H8A 109.5 . . ?
C7 C8 H8B 109.5 . . ?
H8A C8 H8B 109.5 . . ?
C7 C8 H8C 109.5 . . ?
H8A C8 H8C 109.5 . . ?
H8B C8 H8C 109.5 . . ?
C55 O8 C54 110.9(2) . . ?
C55 O8 K1 110.62(18) . . ?
C54 O8 K1 116.31(16) . . ?
O1 C9 N1 128.8(3) . . ?
O1 C9 C10 118.5(2) . . ?
N1 C9 C10 112.7(2) . . ?
C57 O9 C56 113.0(3) . . ?
C57 O9 K1 108.65(17) . . ?
C56 O9 K1 110.85(18) . . ?
N2 C10 C11 119.8(2) . . ?
N2 C10 C9 113.4(2) . . ?
C11 C10 C9 126.6(2) . . ?
C47 O10 C58 114.5(2) . . ?
C47 O10 K1 117.42(19) . . ?
C58 O10 K1 119.80(18) . . ?
C10 C11 C12 118.3(2) . . ?
C10 C11 H11A 120.9 . . ?
C12 C11 H11A 120.9 . . ?
C13 C12 C11 120.7(2) . . ?
C13 C12 H12A 119.6 . . ?
C11 C12 H12A 119.6 . . ?
C12 C13 C14 117.8(3) . . ?
C12 C13 H13A 121.1 . . ?
C14 C13 H13A 121.1 . . ?
N2 C14 C13 120.3(2) . . ?
N2 C14 C15 114.0(2) . . ?
C13 C14 C15 125.7(2) . . ?
O2 C15 N3 129.4(2) . . ?
O2 C15 C14 119.3(2) . . ?
N3 C15 C14 111.3(2) . . ?
N3 C16 C18 114.5(2) . . ?
N3 C16 C17 113.8(2) . . ?
C18 C16 C17 111.6(2) . . ?
N3 C16 H16A 105.3 . . ?
C18 C16 H16A 105.3 . . ?
C17 C16 H16A 105.3 . . ?
C16 C17 H17A 109.5 . . ?
C16 C17 H17B 109.5 . . ?
H17A C17 H17B 109.5 . . ?
C16 C17 H17C 109.5 . . ?
H17A C17 H17C 109.5 . . ?
H17B C17 H17C 109.5 . . ?
C23 C18 C19 117.9(3) . . ?
C23 C18 C16 119.1(2) . . ?
C19 C18 C16 123.0(2) . . ?
C20 C19 C18 120.8(3) . . ?
C20 C19 H19A 119.6 . . ?
C18 C19 H19A 119.6 . . ?
C21 C20 C19 120.5(3) . . ?
C21 C20 H20A 119.7 . . ?
C19 C20 H20A 119.7 . . ?
C20 C21 C22 119.3(3) . . ?
C20 C21 H21A 120.3 . . ?
C22 C21 H21A 120.3 . . ?
C21 C22 C23 119.9(3) . . ?
C21 C22 H22A 120.1 . . ?
C23 C22 H22A 120.1 . . ?
C18 C23 C22 121.5(3) . . ?
C18 C23 H23A 119.3 . . ?
C22 C23 H23A 119.3 . . ?
C25 C24 C29 120.8(3) . . ?
C25 C24 H24A 119.6 . . ?
C29 C24 H24A 119.6 . . ?
C26 C25 C24 120.6(2) . . ?
C26 C25 H25A 119.7 . . ?
C24 C25 H25A 119.7 . . ?
C25 C26 C27 119.0(3) . . ?
C25 C26 H26A 120.5 . . ?
C27 C26 H26A 120.5 . . ?
C28 C27 C26 120.2(3) . . ?
C28 C27 H27A 119.9 . . ?
C26 C27 H27A 119.9 . . ?
C29 C28 C27 121.4(2) . . ?
C29 C28 H28A 119.3 . . ?
C27 C28 H28A 119.3 . . ?
C28 C29 C24 118.0(2) . . ?
C28 C29 C30 123.0(2) . . ?
C24 C29 C30 118.9(2) . . ?
N4 C30 C31 110.3(2) . . ?
N4 C30 C29 115.1(2) . . ?
C31 C30 C29 113.1(2) . . ?
N4 C30 H30A 105.9 . . ?
C31 C30 H30A 105.9 . . ?
C29 C30 H30A 105.9 . . ?
C30 C31 H31A 109.5 . . ?
C30 C31 H31B 109.5 . . ?
H31A C31 H31B 109.5 . . ?
C30 C31 H31C 109.5 . . ?
H31A C31 H31C 109.5 . . ?
H31B C31 H31C 109.5 . . ?
O3 C32 N4 128.8(2) . . ?
O3 C32 C33 119.9(2) . . ?
N4 C32 C33 111.4(2) . . ?
N5 C33 C34 119.4(2) . . ?
N5 C33 C32 112.7(2) . . ?
C34 C33 C32 127.9(2) . . ?
C33 C34 C35 118.4(2) . . ?
C33 C34 H34A 120.8 . . ?
C35 C34 H34A 120.8 . . ?
C36 C35 C34 120.8(2) . . ?
C36 C35 H35A 119.6 . . ?
C34 C35 H35A 119.6 . . ?
C35 C36 C37 118.3(2) . . ?
C35 C36 H36A 120.9 . . ?
C37 C36 H36A 120.9 . . ?
N5 C37 C36 119.6(2) . . ?
N5 C37 C38 112.7(2) . . ?
C36 C37 C38 127.7(2) . . ?
O4 C38 N6 128.2(2) . . ?
O4 C38 C37 120.4(2) . . ?
N6 C38 C37 111.4(2) . . ?
N6 C39 C40 111.5(2) . . ?
N6 C39 C41 113.4(2) . . ?
C40 C39 C41 114.1(2) . . ?
N6 C39 H39A 105.7 . . ?
C40 C39 H39A 105.7 . . ?
C41 C39 H39A 105.7 . . ?
C39 C40 H40A 109.5 . . ?
C39 C40 H40B 109.5 . . ?
H40A C40 H40B 109.5 . . ?
C39 C40 H40C 109.5 . . ?
H40A C40 H40C 109.5 . . ?
H40B C40 H40C 109.5 . . ?
C46 C41 C42 118.2(2) . . ?
C46 C41 C39 119.0(2) . . ?
C42 C41 C39 122.7(2) . . ?
C43 C42 C41 120.8(3) . . ?
C43 C42 H42A 119.6 . . ?
C41 C42 H42A 119.6 . . ?
C44 C43 C42 120.5(3) . . ?
C44 C43 H43A 119.8 . . ?
C42 C43 H43A 119.8 . . ?
C43 C44 C45 119.4(3) . . ?
C43 C44 H44A 120.3 . . ?
C45 C44 H44A 120.3 . . ?
C44 C45 C46 120.1(3) . . ?
C44 C45 H45A 120.0 . . ?
C46 C45 H45A 120.0 . . ?
C41 C46 C45 120.9(2) . . ?
C41 C46 H46A 119.5 . . ?
C45 C46 H46A 119.5 . . ?
O10 C47 C48 108.8(3) . . ?
O10 C47 H47A 109.9 . . ?
C48 C47 H47A 109.9 . . ?
O10 C47 H47B 109.9 . . ?
C48 C47 H47B 109.9 . . ?
H47A C47 H47B 108.3 . . ?
O5 C48 C47 109.3(3) . . ?
O5 C48 H48A 109.8 . . ?
C47 C48 H48A 109.8 . . ?
O5 C48 H48B 109.8 . . ?
C47 C48 H48B 109.8 . . ?
H48A C48 H48B 108.3 . . ?
O5 C49 C50 108.9(3) . . ?
O5 C49 K1 50.35(14) . . ?
C50 C49 K1 81.24(17) . . ?
O5 C49 H49A 109.9 . . ?
C50 C49 H49A 109.9 . . ?
K1 C49 H49A 160.2 . . ?
O5 C49 H49B 109.9 . . ?
C50 C49 H49B 109.9 . . ?
K1 C49 H49B 81.7 . . ?
H49A C49 H49B 108.3 . . ?
O6 C50 C49 109.0(3) . . ?
O6 C50 H50A 109.9 . . ?
C49 C50 H50A 109.9 . . ?
O6 C50 H50B 109.9 . . ?
C49 C50 H50B 109.9 . . ?
H50A C50 H50B 108.3 . . ?
O6 C51 C52 109.3(2) . . ?
O6 C51 H51A 109.8 . . ?
C52 C51 H51A 109.8 . . ?
O6 C51 H51B 109.8 . . ?
C52 C51 H51B 109.8 . . ?
H51A C51 H51B 108.3 . . ?
O7 C52 C51 108.7(2) . . ?
O7 C52 H52A 110.0 . . ?
C51 C52 H52A 110.0 . . ?
O7 C52 H52B 110.0 . . ?
C51 C52 H52B 110.0 . . ?
H52A C52 H52B 108.3 . . ?
O7 C53 C54 109.3(3) . . ?
O7 C53 H53A 109.8 . . ?
C54 C53 H53A 109.8 . . ?
O7 C53 H53B 109.8 . . ?
C54 C53 H53B 109.8 . . ?
H53A C53 H53B 108.3 . . ?
O8 C54 C53 109.1(2) . . ?
O8 C54 H54A 109.9 . . ?
C53 C54 H54A 109.9 . . ?
O8 C54 H54B 109.9 . . ?
C53 C54 H54B 109.9 . . ?
H54A C54 H54B 108.3 . . ?
O8 C55 C56 109.2(2) . . ?
O8 C55 H55A 109.8 . . ?
C56 C55 H55A 109.8 . . ?
O8 C55 H55B 109.8 . . ?
C56 C55 H55B 109.8 . . ?
H55A C55 H55B 108.3 . . ?
O9 C56 C55 108.8(3) . . ?
O9 C56 H56A 109.9 . . ?
C55 C56 H56A 109.9 . . ?
O9 C56 H56B 109.9 . . ?
C55 C56 H56B 109.9 . . ?
H56A C56 H56B 108.3 . . ?
O9 C57 C58 108.6(3) . . ?
O9 C57 H57A 110.0 . . ?
C58 C57 H57A 110.0 . . ?
O9 C57 H57B 110.0 . . ?
C58 C57 H57B 110.0 . . ?
H57A C57 H57B 108.4 . . ?
O10 C58 C57 108.4(3) . . ?
O10 C58 H58A 110.0 . . ?
C57 C58 H58A 110.0 . . ?
O10 C58 H58B 110.0 . . ?
C57 C58 H58B 110.0 . . ?
H58A C58 H58B 108.4 . . ?
N7 C59 C60 179.0(5) . . ?
C59 C60 H60A 109.5 . . ?
C59 C60 H60B 109.5 . . ?
H60A C60 H60B 109.5 . . ?
C59 C60 H60C 109.5 . . ?
H60A C60 H60C 109.5 . . ?
H60B C60 H60C 109.5 . . ?
K1 O11 H01A 120(3) . . ?
K1 O11 H01B 79(3) . . ?
H01A O11 H01B 108(4) . . ?

loop_
_geom_bond_atom_site_label_1
_geom_bond_atom_site_label_2
_geom_bond_distance
_geom_bond_site_symmetry_2
_geom_bond_publ_flag
Co1 N5 1.853(2) . ?
Co1 N2 1.862(2) . ?
Co1 N6 1.960(2) . ?
Co1 N4 1.972(2) . ?
Co1 N3 1.994(2) . ?
Co1 N1 2.017(2) . ?
K1 O1 2.6906(19) . ?
K1 O10 2.769(2) . ?
K1 O6 2.786(2) . ?
K1 O5 2.807(2) . ?
K1 O9 2.870(2) . ?
K1 O11 2.882(2) . ?
K1 O8 2.900(2) . ?
K1 O7 2.900(2) . ?
K1 C49 3.492(3) . ?
K1 H01B 2.84(4) . ?
O1 C9 1.251(3) . ?
N1 C9 1.337(3) . ?
N1 C7 1.493(3) . ?
C1 C2 1.383(4) . ?
C1 C6 1.402(4) . ?
C1 H1A 0.9500 . ?
N2 C14 1.330(3) . ?
N2 C10 1.335(3) . ?
O2 C15 1.247(3) . ?
C2 C3 1.374(5) . ?
C2 H2A 0.9500 . ?
N3 C15 1.346(3) . ?
N3 C16 1.479(3) . ?
C3 C4 1.382(5) . ?
C3 H3A 0.9500 . ?
O3 C32 1.248(3) . ?
C4 C5 1.373(4) . ?
C4 H4A 0.9500 . ?
O4 C38 1.249(3) . ?
N4 C32 1.328(3) . ?
N4 C30 1.484(3) . ?
C5 C6 1.404(4) . ?
C5 H5A 0.9500 . ?
N5 C33 1.332(3) . ?
N5 C37 1.342(3) . ?
O5 C49 1.424(4) . ?
O5 C48 1.433(4) . ?
C6 C7 1.510(4) . ?
N6 C38 1.333(3) . ?
N6 C39 1.472(3) . ?
O6 C51 1.423(4) . ?
O6 C50 1.432(4) . ?
C7 C8 1.529(4) . ?
C7 H7A 1.0000 . ?
O7 C53 1.419(4) . ?
O7 C52 1.428(3) . ?
N7 C59 1.134(5) . ?
C8 H8A 0.9800 . ?
C8 H8B 0.9800 . ?
C8 H8C 0.9800 . ?
O8 C55 1.435(4) . ?
O8 C54 1.435(4) . ?
C9 C10 1.493(4) . ?
O9 C57 1.404(4) . ?
O9 C56 1.405(4) . ?
C10 C11 1.384(4) . ?
O10 C47 1.418(4) . ?
O10 C58 1.432(4) . ?
C11 C12 1.395(4) . ?
C11 H11A 0.9500 . ?
C12 C13 1.388(4) . ?
C12 H12A 0.9500 . ?
C13 C14 1.391(4) . ?
C13 H13A 0.9500 . ?
C14 C15 1.498(4) . ?
C16 C18 1.525(4) . ?
C16 C17 1.535(4) . ?
C16 H16A 1.0000 . ?
C17 H17A 0.9800 . ?
C17 H17B 0.9800 . ?
C17 H17C 0.9800 . ?
C18 C23 1.384(4) . ?
C18 C19 1.393(4) . ?
C19 C20 1.384(4) . ?
C19 H19A 0.9500 . ?
C20 C21 1.382(4) . ?
C20 H20A 0.9500 . ?
C21 C22 1.382(4) . ?
C21 H21A 0.9500 . ?
C22 C23 1.388(4) . ?
C22 H22A 0.9500 . ?
C23 H23A 0.9500 . ?
C24 C25 1.385(4) . ?
C24 C29 1.402(4) . ?
C24 H24A 0.9500 . ?
C25 C26 1.376(4) . ?
C25 H25A 0.9500 . ?
C26 C27 1.392(4) . ?
C26 H26A 0.9500 . ?
C27 C28 1.387(4) . ?
C27 H27A 0.9500 . ?
C28 C29 1.375(4) . ?
C28 H28A 0.9500 . ?
C29 C30 1.540(4) . ?
C30 C31 1.535(4) . ?
C30 H30A 1.0000 . ?
C31 H31A 0.9800 . ?
C31 H31B 0.9800 . ?
C31 H31C 0.9800 . ?
C32 C33 1.504(4) . ?
C33 C34 1.387(4) . ?
C34 C35 1.396(4) . ?
C34 H34A 0.9500 . ?
C35 C36 1.384(4) . ?
C35 H35A 0.9500 . ?
C36 C37 1.388(4) . ?
C36 H36A 0.9500 . ?
C37 C38 1.495(4) . ?
C39 C40 1.523(4) . ?
C39 C41 1.534(4) . ?
C39 H39A 1.0000 . ?
C40 H40A 0.9800 . ?
C40 H40B 0.9800 . ?
C40 H40C 0.9800 . ?
C41 C46 1.384(4) . ?
C41 C42 1.392(4) . ?
C42 C43 1.384(4) . ?
C42 H42A 0.9500 . ?
C43 C44 1.376(4) . ?
C43 H43A 0.9500 . ?
C44 C45 1.382(4) . ?
C44 H44A 0.9500 . ?
C45 C46 1.390(4) . ?
C45 H45A 0.9500 . ?
C46 H46A 0.9500 . ?
C47 C48 1.479(5) . ?
C47 H47A 0.9900 . ?
C47 H47B 0.9900 . ?
C48 H48A 0.9900 . ?
C48 H48B 0.9900 . ?
C49 C50 1.507(5) . ?
C49 H49A 0.9900 . ?
C49 H49B 0.9900 . ?
C50 H50A 0.9900 . ?
C50 H50B 0.9900 . ?
C51 C52 1.492(5) . ?
C51 H51A 0.9900 . ?
C51 H51B 0.9900 . ?
C52 H52A 0.9900 . ?
C52 H52B 0.9900 . ?
C53 C54 1.480(4) . ?
C53 H53A 0.9900 . ?
C53 H53B 0.9900 . ?
C54 H54A 0.9900 . ?
C54 H54B 0.9900 . ?
C55 C56 1.479(5) . ?
C55 H55A 0.9900 . ?
C55 H55B 0.9900 . ?
C56 H56A 0.9900 . ?
C56 H56B 0.9900 . ?
C57 C58 1.480(5) . ?
C57 H57A 0.9900 . ?
C57 H57B 0.9900 . ?
C58 H58A 0.9900 . ?
C58 H58B 0.9900 . ?
C59 C60 1.448(5) . ?
C60 H60A 0.9800 . ?
C60 H60B 0.9800 . ?
C60 H60C 0.9800 . ?
O11 H01A 0.81(4) . ?
O11 H01B 0.84(4) . ?

loop_
_geom_hbond_atom_site_label_D
_geom_hbond_atom_site_label_H
_geom_hbond_atom_site_label_A
_geom_hbond_distance_DH
_geom_hbond_distance_HA
_geom_hbond_distance_DA
_geom_hbond_angle_DHA
_geom_hbond_site_symmetry_A
O11 H01A O3 0.81(4) 1.98(4) 2.765(3) 162(4) 2_645
O11 H01B O7 0.84(4) 2.05(4) 2.827(3) 154(4) .
